data_1576653
loop_
_publ_author_name
'Kumar, Ashish'
'Kim, Dooyoung'
'Dunphy, Sean P.'
'Lewis, Erin N.'
'Figueroa, Joshua S.'
'Teets, Thomas S.'

_publ_section_title
;
 Steric augmentation of three-coordinate Cu(i) &#x3b2;-diketiminate
 isocyanide chromophores to achieve microsecond excited-state lifetime.
;
_journal_issue 15
_journal_name_full 'Chemical science'
_journal_page_first 7659
_journal_page_last 7666
_journal_paper_doi 10.1039/d5sc09786j
_journal_volume 17
_journal_year 2026
_chemical_formula_sum 'C40 H38 Cu N3'
_chemical_formula_weight 624.27
_space_group_crystal_system monoclinic
_space_group_IT_number 4
_space_group_name_Hall 'P 2yb'
_space_group_name_H-M_alt 'P 1 21 1'
_atom_sites_solution_hydrogens geom
_audit_creation_method SHELXL-2018/3
_audit_update_record
;
2025-06-14 deposited with the CCDC.	2026-02-17 downloaded from the CCDC.
;
_cell_angle_alpha 90
_cell_angle_beta 110.4880(10)
_cell_angle_gamma 90
_cell_formula_units_Z 8
_cell_length_a 20.8298(8)
_cell_length_b 11.4789(4)
_cell_length_c 29.6726(14)
_cell_measurement_reflns_used 9866
_cell_measurement_temperature 150(2)
_cell_measurement_theta_max 27.40
_cell_measurement_theta_min 2.30
_cell_volume 6646.0(5)
_computing_cell_refinement 'Bruker SAINT'
_computing_data_collection 'Bruker APEX2'
_computing_data_reduction 'Bruker SAINT'
_computing_molecular_graphics 'Bruker SHELXTL'
_computing_publication_material 'Bruker SHELXTL'
_computing_structure_refinement 'SHELXL-2018/3 (Sheldrick, 2018)'
_computing_structure_solution 'SHELXT 2018/2 (Sheldrick, 2018)'
_diffrn_ambient_temperature 150(2)
_diffrn_measured_fraction_theta_full 1.000
_diffrn_measured_fraction_theta_max 1.000
_diffrn_measurement_device_type 'Bruker APEX-II CCD'
_diffrn_measurement_method '\f and \w scans'
_diffrn_radiation_type MoK\a
_diffrn_radiation_wavelength 0.71073
_diffrn_reflns_av_R_equivalents 0.0368
_diffrn_reflns_av_unetI/netI 0.0406
_diffrn_reflns_Laue_measured_fraction_full 1.000
_diffrn_reflns_Laue_measured_fraction_max 1.000
_diffrn_reflns_limit_h_max 26
_diffrn_reflns_limit_h_min -26
_diffrn_reflns_limit_k_max 14
_diffrn_reflns_limit_k_min -14
_diffrn_reflns_limit_l_max 38
_diffrn_reflns_limit_l_min -38
_diffrn_reflns_number 104701
_diffrn_reflns_point_group_measured_fraction_full 0.998
_diffrn_reflns_point_group_measured_fraction_max 0.995
_diffrn_reflns_theta_full 25.242
_diffrn_reflns_theta_max 27.102
_diffrn_reflns_theta_min 0.733
_exptl_absorpt_coefficient_mu 0.689
_exptl_absorpt_correction_T_max 0.7456
_exptl_absorpt_correction_T_min 0.7102
_exptl_absorpt_correction_type multi-scan
_exptl_absorpt_process_details sadabs
_exptl_crystal_colour green
_exptl_crystal_density_diffrn 1.248
_exptl_crystal_description rock
_exptl_crystal_F_000 2624
_exptl_crystal_size_max 0.290
_exptl_crystal_size_mid 0.160
_exptl_crystal_size_min 0.110
_refine_diff_density_max 0.458
_refine_diff_density_min -0.252
_refine_diff_density_rms 0.050
_refine_ls_abs_structure_details
; 
 Refined as an inversion twin. 
;
_refine_ls_abs_structure_Flack 0.069(9)
_refine_ls_extinction_method none
_refine_ls_goodness_of_fit_ref 1.025
_refine_ls_hydrogen_treatment constr
_refine_ls_matrix_type full
_refine_ls_number_parameters 1656
_refine_ls_number_reflns 29188
_refine_ls_number_restraints 313
_refine_ls_restrained_S_all 1.029
_refine_ls_R_factor_all 0.0544
_refine_ls_R_factor_gt 0.0367
_refine_ls_shift/su_max 0.001
_refine_ls_shift/su_mean 0.000
_refine_ls_structure_factor_coef Fsqd
_refine_ls_weighting_details 'w=1/[\s^2^(Fo^2^)+(0.0443P)^2^+1.2826P] where P=(Fo^2^+2Fc^2^)/3'
_refine_ls_weighting_scheme calc
_refine_ls_wR_factor_gt 0.0847
_refine_ls_wR_factor_ref 0.0921
_reflns_Friedel_coverage 0.893
_reflns_Friedel_fraction_full 0.997
_reflns_Friedel_fraction_max 0.989
_reflns_number_gt 23344
_reflns_number_total 29188
_reflns_threshold_expression 'I > 2\s(I)'
_cod_data_source_file d5sc09786j2.cif
_cod_data_source_block dmp-ArPh2
_cod_depositor_comments 'Adding full bibliography for 1576646--1576653.cif.'
_cod_original_sg_symbol_H-M 'P 21'
_cod_database_code 1576653
_shelx_shelxl_version_number 2018/3
_shelx_space_group_comment
; 
The symmetry employed for this shelxl refinement is uniquely defined 
by the following loop, which should always be used as a source of 
symmetry information in preference to the above space-group names. 
They are only intended as comments. 
;
_shelx_estimated_absorpt_t_min 0.825
_shelx_estimated_absorpt_t_max 0.928

loop_
_space_group_symop_operation_xyz
'x, y, z'
'-x, y+1/2, -z'

loop_
_atom_site_label
_atom_site_type_symbol
_atom_site_fract_x
_atom_site_fract_y
_atom_site_fract_z
_atom_site_U_iso_or_equiv
_atom_site_adp_type
_atom_site_occupancy
_atom_site_site_symmetry_order
_atom_site_calc_flag
_atom_site_refinement_flags_posn
_atom_site_refinement_flags_adp
_atom_site_refinement_flags_occupancy
_atom_site_disorder_assembly
_atom_site_disorder_group
Cu4 Cu 0.62560(2) 0.76858(4) 0.13972(2) 0.02544(12) Uani 1 1 d . . . . .
Cu3 Cu 0.48211(2) 0.32362(4) 0.36175(2) 0.02654(12) Uani 1 1 d . . . . .
Cu1 Cu 1.12296(2) 0.82837(4) 0.13687(2) 0.02850(12) Uani 1 1 d . . . . .
Cu2 Cu -0.01858(2) 0.25122(4) 0.36353(2) 0.02523(12) Uani 1 1 d . . . . .
N10 N 0.61878(17) 0.9014(3) 0.09668(12) 0.0261(7) Uani 1 1 d . . . . .
N11 N 0.53644(16) 0.7867(3) 0.14537(11) 0.0235(7) Uani 1 1 d . . . . .
N12 N 0.75085(17) 0.6207(3) 0.16981(12) 0.0268(8) Uani 1 1 d . . . . .
N4 N 0.01819(16) 0.3752(3) 0.41098(12) 0.0260(7) Uani 1 1 d . . . . .
N5 N -0.11249(16) 0.2605(3) 0.35981(12) 0.0244(7) Uani 1 1 d . . . . .
N6 N 0.08272(17) 0.1284(3) 0.33110(12) 0.0264(8) Uani 1 1 d . . . . .
N7 N 0.51914(17) 0.1924(3) 0.40500(13) 0.0296(8) Uani 1 1 d . . . . .
N8 N 0.38864(16) 0.3125(3) 0.35924(11) 0.0241(7) Uani 1 1 d . . . . .
N9 N 0.58274(16) 0.4565(3) 0.33151(12) 0.0234(7) Uani 1 1 d . . . . .
N1 N 1.11893(17) 0.6985(3) 0.09395(13) 0.0306(8) Uani 1 1 d . . . . .
N2 N 1.03455(17) 0.8038(3) 0.14229(12) 0.0275(8) Uani 1 1 d . . . . .
N3 N 1.24747(18) 0.9776(3) 0.16560(12) 0.0283(8) Uani 1 1 d . . . . .
C6 C 0.0090(2) 0.5363(4) 0.46297(17) 0.0383(11) Uani 1 1 d . . . . .
H6A H -0.000441 0.518459 0.492344 0.057 Uiso 1 1 calc R U . . .
H6B H -0.011461 0.611638 0.450178 0.057 Uiso 1 1 calc R U . . .
H6C H 0.058657 0.539726 0.470383 0.057 Uiso 1 1 calc R U . . .
C7 C -0.0213(2) 0.4426(3) 0.42608(14) 0.0280(9) Uani 1 1 d . . . . .
C8 C -0.0932(2) 0.4324(4) 0.40991(15) 0.0297(9) Uani 1 1 d . . . . .
H8A H -0.116478 0.493118 0.419658 0.036 Uiso 1 1 calc R U . . .
C9 C -0.1352(2) 0.3451(4) 0.38139(14) 0.0248(9) Uani 1 1 d . . . . .
C10 C -0.21017(19) 0.3482(4) 0.37610(15) 0.0299(9) Uani 1 1 d . . . . .
H10A H -0.238554 0.347514 0.341884 0.045 Uiso 1 1 calc R U . . .
H10B H -0.219476 0.419290 0.391073 0.045 Uiso 1 1 calc R U . . .
H10C H -0.221009 0.279936 0.391935 0.045 Uiso 1 1 calc R U . . .
C61 C 0.0904(2) 0.3841(3) 0.43262(15) 0.0286(9) Uani 1 1 d . . . . .
C62 C 0.1250(2) 0.3295(4) 0.47661(16) 0.0369(10) Uani 1 1 d . . . . .
C63 C 0.1965(2) 0.3355(5) 0.49556(17) 0.0450(12) Uani 1 1 d . . . . .
H63A H 0.220398 0.298723 0.525429 0.054 Uiso 1 1 calc R U . . .
C64 C 0.2328(2) 0.3932(5) 0.47203(19) 0.0482(13) Uani 1 1 d . . . . .
H64A H 0.281422 0.395825 0.485536 0.058 Uiso 1 1 calc R U . . .
C65 C 0.1994(2) 0.4471(4) 0.42912(18) 0.0422(12) Uani 1 1 d . . . . .
H65A H 0.225162 0.487367 0.413157 0.051 Uiso 1 1 calc R U . . .
C66 C 0.1276(2) 0.4439(4) 0.40827(16) 0.0324(10) Uani 1 1 d . . . . .
C67 C 0.0851(3) 0.2653(4) 0.50218(18) 0.0477(12) Uani 1 1 d . . . . .
H67A H 0.058392 0.320970 0.513446 0.072 Uiso 1 1 calc R U . . .
H67B H 0.116826 0.223275 0.529774 0.072 Uiso 1 1 calc R U . . .
H67C H 0.054057 0.209644 0.480040 0.072 Uiso 1 1 calc R U . . .
C68 C 0.0905(2) 0.5043(4) 0.36151(17) 0.0403(11) Uani 1 1 d . . . . .
H68A H 0.059864 0.448947 0.338959 0.060 Uiso 1 1 calc R U . . .
H68B H 0.123869 0.534344 0.347909 0.060 Uiso 1 1 calc R U . . .
H68C H 0.063612 0.569084 0.367134 0.060 Uiso 1 1 calc R U . . .
C71 C -0.1599(2) 0.1702(3) 0.33653(14) 0.0232(8) Uani 1 1 d . . . . .
C72 C -0.1667(2) 0.0735(4) 0.36318(16) 0.0291(9) Uani 1 1 d . . . . .
C73 C -0.2132(2) -0.0120(4) 0.34076(18) 0.0387(11) Uani 1 1 d . . . . .
H73A H -0.218603 -0.077143 0.358877 0.046 Uiso 1 1 calc R U . . .
C74 C -0.2521(2) -0.0050(4) 0.2926(2) 0.0455(13) Uani 1 1 d . . . . .
H74A H -0.284490 -0.064205 0.277753 0.055 Uiso 1 1 calc R U . . .
C75 C -0.2437(2) 0.0880(4) 0.26613(17) 0.0394(11) Uani 1 1 d . . . . .
H75A H -0.269905 0.091590 0.232743 0.047 Uiso 1 1 calc R U . . .
C76 C -0.1977(2) 0.1773(4) 0.28701(15) 0.0290(9) Uani 1 1 d . . . . .
C77 C -0.1237(2) 0.0637(4) 0.41584(16) 0.0413(11) Uani 1 1 d . . . . .
H77A H -0.136019 -0.007627 0.429061 0.062 Uiso 1 1 calc R U . . .
H77B H -0.132055 0.131395 0.433131 0.062 Uiso 1 1 calc R U . . .
H77C H -0.075084 0.060904 0.419530 0.062 Uiso 1 1 calc R U . . .
C78 C -0.1902(3) 0.2801(5) 0.25812(16) 0.0464(12) Uani 1 1 d . . . . .
H78A H -0.202697 0.351364 0.271269 0.070 Uiso 1 1 calc R U . . .
H78B H -0.220354 0.270451 0.224573 0.070 Uiso 1 1 calc R U . . .
H78C H -0.142512 0.285789 0.259619 0.070 Uiso 1 1 calc R U . . .
C81 C 0.1464(2) -0.0610(4) 0.39282(16) 0.0331(10) Uani 1 1 d . . . . .
C82 C 0.1525(3) 0.0163(4) 0.42994(18) 0.0523(13) Uani 1 1 d . . . . .
H82A H 0.165888 0.094685 0.428087 0.063 Uiso 1 1 calc R U . . .
C83 C 0.1385(3) -0.0230(5) 0.47030(19) 0.0630(16) Uani 1 1 d . . . . .
H83A H 0.145674 0.028500 0.496688 0.076 Uiso 1 1 calc R U . . .
C84 C 0.1153(3) -0.1305(5) 0.47279(19) 0.0607(15) Uani 1 1 d . . . . .
H84A H 0.102047 -0.152704 0.499115 0.073 Uiso 1 1 calc R U . . .
C85 C 0.1109(3) -0.2102(5) 0.43596(18) 0.0681(15) Uani 1 1 d . . . . .
H85A H 0.097506 -0.288474 0.438079 0.082 Uiso 1 1 calc R U . . .
C86 C 0.1264(3) -0.1733(4) 0.39643(17) 0.0529(12) Uani 1 1 d . . . . .
H86A H 0.123061 -0.227020 0.371340 0.064 Uiso 1 1 calc R U . . .
C90 C 0.0392(2) 0.1717(3) 0.34096(15) 0.0251(9) Uani 1 1 d . . . . .
C91 C 0.1350(2) 0.0672(4) 0.32126(15) 0.0260(9) Uani 1 1 d . . . . .
C92 C 0.1647(2) -0.0272(4) 0.35074(16) 0.0307(10) Uani 1 1 d . . . . .
C93 C 0.2132(2) -0.0918(4) 0.33911(18) 0.0403(11) Uani 1 1 d . . . . .
H93A H 0.235083 -0.155666 0.358865 0.048 Uiso 1 1 calc R U . . .
C94 C 0.2300(2) -0.0647(4) 0.29954(19) 0.0448(13) Uani 1 1 d . . . . .
H94A H 0.261730 -0.111996 0.291343 0.054 Uiso 1 1 calc R U . . .
C95 C 0.2012(2) 0.0307(4) 0.27171(17) 0.0398(11) Uani 1 1 d . . . . .
H95A H 0.214607 0.049959 0.245134 0.048 Uiso 1 1 calc R U . . .
C96 C 0.1527(2) 0.0996(4) 0.28180(15) 0.0292(9) Uani 1 1 d . . . . .
C101 C 0.1248(2) 0.2030(4) 0.25182(16) 0.0357(11) Uani 1 1 d . . . . .
C102 C 0.1049(2) 0.1964(6) 0.20166(18) 0.0562(15) Uani 1 1 d . . . . .
H10Z H 0.106869 0.123958 0.186673 0.067 Uiso 1 1 calc R U . . .
C103 C 0.0823(3) 0.2958(7) 0.17374(19) 0.069(2) Uani 1 1 d . . . . .
H10Y H 0.068178 0.289676 0.139723 0.083 Uiso 1 1 calc R U . . .
C104 C 0.0797(3) 0.4025(6) 0.1940(2) 0.0656(18) Uani 1 1 d . . . . .
H10X H 0.064806 0.469779 0.174516 0.079 Uiso 1 1 calc R U . . .
C105 C 0.0991(2) 0.4096(5) 0.2431(2) 0.0507(14) Uani 1 1 d . . . . .
H10D H 0.097866 0.482673 0.257841 0.061 Uiso 1 1 calc R U . . .
C106 C 0.1207(2) 0.3113(4) 0.27154(17) 0.0375(11) Uani 1 1 d . . . . .
H10E H 0.132876 0.318068 0.305417 0.045 Uiso 1 1 calc R U . . .
C6A C 0.5729(2) 1.0895(4) 0.06005(17) 0.0424(11) Uani 1 1 d . . . . .
H6A1 H 0.620282 1.117145 0.069211 0.064 Uiso 1 1 calc R U . . .
H6A2 H 0.544466 1.150646 0.066558 0.064 Uiso 1 1 calc R U . . .
H6A3 H 0.555353 1.070539 0.025677 0.064 Uiso 1 1 calc R U . . .
C7A C 0.5708(2) 0.9816(3) 0.08899(15) 0.0290(9) Uani 1 1 d . . . . .
C8A C 0.5149(2) 0.9720(3) 0.10502(14) 0.0267(9) Uani 1 1 d . . . . .
H8AA H 0.485681 1.038056 0.099331 0.032 Uiso 1 1 calc R U . . .
C9A C 0.4966(2) 0.8788(3) 0.12810(14) 0.0247(9) Uani 1 1 d . . . . .
C10A C 0.4262(2) 0.8842(4) 0.13188(16) 0.0332(10) Uani 1 1 d . . . . .
H10F H 0.398731 0.818189 0.114578 0.050 Uiso 1 1 calc R U . . .
H10G H 0.403749 0.957256 0.117717 0.050 Uiso 1 1 calc R U . . .
H10H H 0.430477 0.880783 0.165813 0.050 Uiso 1 1 calc R U . . .
C161 C 0.6656(2) 0.9080(4) 0.07176(15) 0.0287(9) Uani 1 1 d . . . . .
C162 C 0.7323(2) 0.9496(4) 0.09537(17) 0.0342(11) Uani 1 1 d . . . . .
C163 C 0.7778(3) 0.9476(5) 0.07051(19) 0.0483(13) Uani 1 1 d . . . . .
H16A H 0.823337 0.974266 0.086176 0.058 Uiso 1 1 calc R U . . .
C164 C 0.7588(3) 0.9084(5) 0.0242(2) 0.0542(14) Uani 1 1 d . . . . .
H16B H 0.790743 0.908899 0.007853 0.065 Uiso 1 1 calc R U . . .
C165 C 0.6928(3) 0.8680(4) 0.00127(17) 0.0478(12) Uani 1 1 d . . . . .
H16C H 0.679715 0.840568 -0.030902 0.057 Uiso 1 1 calc R U . . .
C166 C 0.6457(2) 0.8670(4) 0.02444(15) 0.0363(10) Uani 1 1 d . . . . .
C167 C 0.7527(3) 0.9952(5) 0.14566(17) 0.0472(13) Uani 1 1 d . . . . .
H16D H 0.727730 1.067555 0.145728 0.071 Uiso 1 1 calc R U . . .
H16E H 0.802059 1.010622 0.158105 0.071 Uiso 1 1 calc R U . . .
H16F H 0.741557 0.937311 0.166078 0.071 Uiso 1 1 calc R U . . .
C168 C 0.5736(2) 0.8221(4) -0.00034(15) 0.0461(11) Uani 1 1 d . . . . .
H16G H 0.568824 0.793258 -0.032432 0.069 Uiso 1 1 calc R U . . .
H16H H 0.540819 0.885467 -0.003296 0.069 Uiso 1 1 calc R U . . .
H16I H 0.564459 0.758665 0.018663 0.069 Uiso 1 1 calc R U . . .
C171 C 0.5097(2) 0.6944(3) 0.16592(15) 0.0252(9) Uani 1 1 d . . . . .
C172 C 0.4771(2) 0.6003(4) 0.13714(16) 0.0303(10) Uani 1 1 d . . . . .
C173 C 0.4509(2) 0.5113(4) 0.15709(18) 0.0388(11) Uani 1 1 d . . . . .
H17A H 0.428733 0.447042 0.137701 0.047 Uiso 1 1 calc R U . . .
C174 C 0.4565(2) 0.5150(4) 0.20439(19) 0.0443(13) Uani 1 1 d . . . . .
H17B H 0.437758 0.453884 0.217554 0.053 Uiso 1 1 calc R U . . .
C175 C 0.4895(2) 0.6079(4) 0.23320(17) 0.0385(12) Uani 1 1 d . . . . .
H17C H 0.493485 0.609713 0.266082 0.046 Uiso 1 1 calc R U . . .
C176 C 0.5167(2) 0.6982(4) 0.21438(15) 0.0305(10) Uani 1 1 d . . . . .
C177 C 0.4712(3) 0.5966(4) 0.08480(16) 0.0437(12) Uani 1 1 d . . . . .
H17D H 0.449881 0.668726 0.068800 0.066 Uiso 1 1 calc R U . . .
H17E H 0.443006 0.529881 0.068936 0.066 Uiso 1 1 calc R U . . .
H17F H 0.517019 0.588907 0.082805 0.066 Uiso 1 1 calc R U . . .
C178 C 0.5529(2) 0.7983(4) 0.24605(15) 0.0418(12) Uani 1 1 d . . . . .
H17G H 0.602339 0.792433 0.252696 0.063 Uiso 1 1 calc R U . . .
H17H H 0.544146 0.795473 0.276386 0.063 Uiso 1 1 calc R U . . .
H17I H 0.535820 0.872111 0.229620 0.063 Uiso 1 1 calc R U . . .
C181 C 0.8775(2) 0.6402(4) 0.25464(16) 0.0282(9) Uani 1 1 d . . . . .
C182 C 0.9053(2) 0.6066(4) 0.30211(16) 0.0353(11) Uani 1 1 d . . . . .
H18A H 0.912857 0.526313 0.309894 0.042 Uiso 1 1 calc R U . . .
C183 C 0.9225(2) 0.6886(4) 0.33857(18) 0.0418(11) Uani 1 1 d . . . . .
H18B H 0.942540 0.664506 0.371146 0.050 Uiso 1 1 calc R U . . .
C184 C 0.9102(2) 0.8072(4) 0.32752(18) 0.0442(12) Uani 1 1 d . . . . .
H18C H 0.922159 0.863911 0.352414 0.053 Uiso 1 1 calc R U . . .
C185 C 0.8807(2) 0.8404(4) 0.28018(19) 0.0443(12) Uani 1 1 d . . . . .
H18D H 0.871145 0.920375 0.272526 0.053 Uiso 1 1 calc R U . . .
C186 C 0.8646(2) 0.7589(4) 0.24359(17) 0.0337(10) Uani 1 1 d . . . . .
H18E H 0.844930 0.783189 0.211013 0.040 Uiso 1 1 calc R U . . .
C190 C 0.7009(2) 0.6753(4) 0.15973(14) 0.0265(9) Uani 1 1 d . . . . .
C191 C 0.8067(2) 0.5454(3) 0.17468(16) 0.0279(9) Uani 1 1 d . . . . .
C192 C 0.8653(2) 0.5523(4) 0.21583(16) 0.0284(9) Uani 1 1 d . . . . .
C193 C 0.9167(2) 0.4704(4) 0.21905(17) 0.0328(10) Uani 1 1 d . . . . .
H19A H 0.957799 0.471835 0.246337 0.039 Uiso 1 1 calc R U . . .
C194 C 0.9096(2) 0.3881(4) 0.18398(17) 0.0387(11) Uani 1 1 d . . . . .
H19B H 0.945356 0.333685 0.187378 0.046 Uiso 1 1 calc R U . . .
C195 C 0.8506(2) 0.3844(4) 0.14377(17) 0.0363(11) Uani 1 1 d . . . . .
H19C H 0.845773 0.326787 0.119831 0.044 Uiso 1 1 calc R U . . .
C196 C 0.7979(2) 0.4651(4) 0.13806(15) 0.0290(10) Uani 1 1 d . . . . .
C201 C 0.7360(2) 0.4609(4) 0.09380(16) 0.0308(10) Uani 1 1 d . . . . .
C202 C 0.7185(3) 0.5580(4) 0.06325(18) 0.0474(12) Uani 1 1 d . . . . .
H20A H 0.745053 0.627136 0.071504 0.057 Uiso 1 1 calc R U . . .
C203 C 0.6624(3) 0.5528(5) 0.02110(19) 0.0555(14) Uani 1 1 d . . . . .
H20B H 0.651408 0.617841 -0.000051 0.067 Uiso 1 1 calc R U . . .
C204 C 0.6222(3) 0.4540(5) 0.00950(17) 0.0465(13) Uani 1 1 d . . . . .
H20C H 0.583109 0.451322 -0.019133 0.056 Uiso 1 1 calc R U . . .
C205 C 0.6392(3) 0.3610(5) 0.03927(18) 0.0582(15) Uani 1 1 d . . . . .
H20D H 0.611859 0.292607 0.031248 0.070 Uiso 1 1 calc R U . . .
C206 C 0.6963(3) 0.3642(5) 0.08175(18) 0.0489(12) Uani 1 1 d . . . . .
H20E H 0.707396 0.298043 0.102293 0.059 Uiso 1 1 calc R U . . .
C1A C 0.5120(2) 0.0213(4) 0.45302(17) 0.0440(12) Uani 1 1 d . . . . .
H1A1 H 0.544233 -0.020503 0.441439 0.066 Uiso 1 1 calc R U . . .
H1A2 H 0.476336 -0.032385 0.454660 0.066 Uiso 1 1 calc R U . . .
H1A3 H 0.536623 0.053064 0.485108 0.066 Uiso 1 1 calc R U . . .
C2A C 0.4791(2) 0.1206(4) 0.41855(15) 0.0300(9) Uani 1 1 d . . . . .
C3A C 0.4082(2) 0.1318(4) 0.40384(14) 0.0288(9) Uani 1 1 d . . . . .
H3AA H 0.384746 0.068925 0.412076 0.035 Uiso 1 1 calc R U . . .
C4A C 0.3667(2) 0.2236(4) 0.37850(14) 0.0251(9) Uani 1 1 d . . . . .
C5A C 0.2923(2) 0.2197(4) 0.37485(16) 0.0313(10) Uani 1 1 d . . . . .
H5A1 H 0.286247 0.267798 0.400333 0.047 Uiso 1 1 calc R U . . .
H5A2 H 0.279409 0.139045 0.378460 0.047 Uiso 1 1 calc R U . . .
H5A3 H 0.263264 0.249594 0.343395 0.047 Uiso 1 1 calc R U . . .
C111 C 0.5928(2) 0.1809(4) 0.42685(15) 0.0289(9) Uani 1 1 d . . . . .
C112 C 0.6262(2) 0.2395(4) 0.46965(17) 0.0384(11) Uani 1 1 d . . . . .
C113 C 0.6972(2) 0.2293(5) 0.48935(18) 0.0472(12) Uani 1 1 d . . . . .
H11A H 0.721373 0.268266 0.518642 0.057 Uiso 1 1 calc R U . . .
C114 C 0.7335(2) 0.1633(5) 0.46711(19) 0.0476(13) Uani 1 1 d . . . . .
H11B H 0.781889 0.155799 0.481262 0.057 Uiso 1 1 calc R U . . .
C115 C 0.6983(2) 0.1092(4) 0.42431(18) 0.0418(11) Uani 1 1 d . . . . .
H11C H 0.723128 0.065179 0.408784 0.050 Uiso 1 1 calc R U . . .
C116 C 0.6278(2) 0.1167(4) 0.40307(16) 0.0334(10) Uani 1 1 d . . . . .
C117 C 0.5875(3) 0.3110(5) 0.49394(19) 0.0586(15) Uani 1 1 d . . . . .
H11D H 0.566981 0.378532 0.473831 0.088 Uiso 1 1 calc R U . . .
H11E H 0.618951 0.337816 0.525237 0.088 Uiso 1 1 calc R U . . .
H11F H 0.551259 0.263460 0.498608 0.088 Uiso 1 1 calc R U . . .
C118 C 0.5917(3) 0.0569(5) 0.35646(18) 0.0509(13) Uani 1 1 d . . . . .
H11G H 0.564857 -0.008413 0.361809 0.076 Uiso 1 1 calc R U . . .
H11H H 0.625395 0.027578 0.343065 0.076 Uiso 1 1 calc R U . . .
H11I H 0.560959 0.112111 0.333863 0.076 Uiso 1 1 calc R U . . .
C121 C 0.3425(2) 0.4064(4) 0.33912(15) 0.0264(9) Uani 1 1 d . . . . .
C122 C 0.3039(2) 0.4085(4) 0.28991(15) 0.0322(10) Uani 1 1 d . . . . .
C123 C 0.2586(2) 0.5004(5) 0.27206(18) 0.0438(13) Uani 1 1 d . . . . .
H12A H 0.232245 0.503083 0.238687 0.053 Uiso 1 1 calc R U . . .
C124 C 0.2510(3) 0.5881(4) 0.3018(2) 0.0474(13) Uani 1 1 d . . . . .
H12B H 0.219235 0.649488 0.289113 0.057 Uiso 1 1 calc R U . . .
C125 C 0.2902(2) 0.5854(4) 0.3502(2) 0.0434(12) Uani 1 1 d . . . . .
H12C H 0.285450 0.645990 0.370646 0.052 Uiso 1 1 calc R U . . .
C126 C 0.3365(2) 0.4957(4) 0.36953(17) 0.0318(10) Uani 1 1 d . . . . .
C127 C 0.3108(3) 0.3129(5) 0.25786(16) 0.0492(13) Uani 1 1 d . . . . .
H12D H 0.358712 0.306950 0.259977 0.074 Uiso 1 1 calc R U . . .
H12E H 0.281796 0.329815 0.224575 0.074 Uiso 1 1 calc R U . . .
H12F H 0.296443 0.239063 0.267967 0.074 Uiso 1 1 calc R U . . .
C128 C 0.3799(2) 0.4953(4) 0.42210(17) 0.0458(12) Uani 1 1 d . . . . .
H12G H 0.369136 0.426187 0.437513 0.069 Uiso 1 1 calc R U . . .
H12H H 0.370448 0.565580 0.437438 0.069 Uiso 1 1 calc R U . . .
H12I H 0.428460 0.493786 0.425573 0.069 Uiso 1 1 calc R U . . .
C131 C 0.6395(2) 0.6314(3) 0.40055(15) 0.0293(9) Uani 1 1 d . . . . .
C132 C 0.5774(3) 0.6862(5) 0.39329(18) 0.0634(15) Uani 1 1 d . . . . .
H13A H 0.549733 0.709894 0.361788 0.076 Uiso 1 1 calc R U . . .
C133 C 0.5550(3) 0.7070(5) 0.43162(19) 0.0706(16) Uani 1 1 d . . . . .
H13B H 0.511969 0.743413 0.426123 0.085 Uiso 1 1 calc R U . . .
C134 C 0.5950(3) 0.6750(5) 0.47712(18) 0.0569(14) Uani 1 1 d . . . . .
H13C H 0.581667 0.693773 0.503755 0.068 Uiso 1 1 calc R U . . .
C135 C 0.6530(3) 0.6171(7) 0.4837(2) 0.079(2) Uani 1 1 d . . . . .
H13D H 0.679006 0.588725 0.514791 0.095 Uiso 1 1 calc R U . . .
C136 C 0.6759(3) 0.5978(6) 0.44576(19) 0.0676(17) Uani 1 1 d . . . . .
H13E H 0.718527 0.559574 0.451859 0.081 Uiso 1 1 calc R U . . .
C140 C 0.5400(2) 0.4095(4) 0.34084(15) 0.0279(9) Uani 1 1 d . . . . .
C141 C 0.6356(2) 0.5221(3) 0.32565(15) 0.0249(9) Uani 1 1 d . . . . .
C142 C 0.6640(2) 0.6102(3) 0.35980(15) 0.0266(9) Uani 1 1 d . . . . .
C143 C 0.7158(2) 0.6780(4) 0.35388(17) 0.0370(10) Uani 1 1 d . . . . .
H14A H 0.736163 0.737923 0.376428 0.044 Uiso 1 1 calc R U . . .
C144 C 0.7382(2) 0.6597(4) 0.31588(18) 0.0395(11) Uani 1 1 d . . . . .
H14B H 0.773336 0.707473 0.312205 0.047 Uiso 1 1 calc R U . . .
C145 C 0.7096(2) 0.5722(4) 0.28324(16) 0.0333(10) Uani 1 1 d . . . . .
H14C H 0.725314 0.560918 0.257107 0.040 Uiso 1 1 calc R U . . .
C146 C 0.6582(2) 0.4996(4) 0.28743(15) 0.0276(9) Uani 1 1 d . . . . .
C151 C 0.6314(2) 0.4030(4) 0.25261(16) 0.0307(10) Uani 1 1 d . . . . .
C152 C 0.6226(2) 0.2908(4) 0.26793(16) 0.0336(10) Uani 1 1 d . . . . .
H15A H 0.631684 0.275476 0.301056 0.040 Uiso 1 1 calc R U . . .
C153 C 0.6004(2) 0.2022(4) 0.23414(19) 0.0450(12) Uani 1 1 d . . . . .
H15B H 0.593310 0.126106 0.244143 0.054 Uiso 1 1 calc R U . . .
C154 C 0.5885(2) 0.2239(5) 0.18605(19) 0.0536(15) Uani 1 1 d . . . . .
H15C H 0.573679 0.162563 0.163229 0.064 Uiso 1 1 calc R U . . .
C155 C 0.5980(2) 0.3340(5) 0.17115(17) 0.0491(13) Uani 1 1 d . . . . .
H15D H 0.590490 0.348332 0.138163 0.059 Uiso 1 1 calc R U . . .
C156 C 0.6182(2) 0.4229(4) 0.20378(16) 0.0398(11) Uani 1 1 d . . . . .
H15E H 0.623337 0.499171 0.193072 0.048 Uiso 1 1 calc R U . . .
C1 C 1.0718(3) 0.5173(5) 0.0505(2) 0.0525(14) Uani 1 1 d . . . . .
H1A H 1.068660 0.546694 0.018793 0.079 Uiso 1 1 calc R U . . .
H1B H 1.033178 0.465080 0.047055 0.079 Uiso 1 1 calc R U . . .
H1C H 1.114932 0.474561 0.064865 0.079 Uiso 1 1 calc R U . . .
C2 C 1.0699(2) 0.6188(4) 0.08274(15) 0.0342(10) Uani 1 1 d . . . . .
C3 C 1.0145(2) 0.6222(4) 0.09885(16) 0.0346(10) Uani 1 1 d . . . . .
H3A H 0.985860 0.555262 0.091942 0.042 Uiso 1 1 calc R U . . .
C4 C 0.9955(2) 0.7118(4) 0.12397(15) 0.0291(10) Uani 1 1 d . . . . .
C5 C 0.9257(2) 0.7005(4) 0.12879(16) 0.0336(10) Uani 1 1 d . . . . .
H5A H 0.928883 0.723419 0.161331 0.050 Uiso 1 1 calc R U . . .
H5B H 0.910107 0.619539 0.122933 0.050 Uiso 1 1 calc R U . . .
H5C H 0.892915 0.751337 0.105242 0.050 Uiso 1 1 calc R U . . .
C11 C 1.1703(2) 0.6932(4) 0.07199(16) 0.0328(10) Uani 1 1 d . . . . .
C12 C 1.1588(3) 0.7497(5) 0.02815(17) 0.0483(13) Uani 1 1 d . . . . .
C13 C 1.2109(3) 0.7491(5) 0.0091(2) 0.0642(16) Uani 1 1 d . . . . .
H13F H 1.204011 0.787577 -0.020534 0.077 Uiso 1 1 calc R U . . .
C14 C 1.2721(3) 0.6941(5) 0.0322(2) 0.0575(15) Uani 1 1 d . . . . .
H14D H 1.306837 0.693540 0.018336 0.069 Uiso 1 1 calc R U . . .
C15 C 1.2829(2) 0.6401(5) 0.07536(19) 0.0471(13) Uani 1 1 d . . . . .
H15F H 1.325435 0.602305 0.091296 0.057 Uiso 1 1 calc R U . . .
C16 C 1.2331(2) 0.6397(4) 0.09607(16) 0.0361(11) Uani 1 1 d . . . . .
C17 C 1.0914(3) 0.8109(6) 0.0030(2) 0.081(2) Uani 1 1 d . . . . .
H17J H 1.053498 0.756404 -0.001146 0.122 Uiso 1 1 calc R U . . .
H17K H 1.089978 0.838372 -0.028622 0.122 Uiso 1 1 calc R U . . .
H17L H 1.086944 0.877402 0.022370 0.122 Uiso 1 1 calc R U . . .
C18 C 1.2450(3) 0.5805(5) 0.14387(19) 0.0555(15) Uani 1 1 d . . . . .
H18F H 1.292894 0.555568 0.157738 0.083 Uiso 1 1 calc R U . . .
H18G H 1.214894 0.512486 0.139004 0.083 Uiso 1 1 calc R U . . .
H18H H 1.234826 0.635255 0.165841 0.083 Uiso 1 1 calc R U . . .
C21 C 1.0072(2) 0.8911(4) 0.16480(15) 0.0298(10) Uani 1 1 d . . . . .
C22 C 1.0169(2) 0.8822(4) 0.21393(16) 0.0362(11) Uani 1 1 d . . . . .
C23 C 0.9903(2) 0.9695(5) 0.23473(18) 0.0440(13) Uani 1 1 d . . . . .
H23A H 0.996441 0.964302 0.267932 0.053 Uiso 1 1 calc R U . . .
C24 C 0.9556(2) 1.0626(5) 0.2088(2) 0.0491(14) Uani 1 1 d . . . . .
H24A H 0.937116 1.120385 0.223665 0.059 Uiso 1 1 calc R U . . .
C25 C 0.9475(2) 1.0721(4) 0.1605(2) 0.0466(13) Uani 1 1 d . . . . .
H25A H 0.924068 1.137560 0.142673 0.056 Uiso 1 1 calc R U . . .
C26 C 0.9731(2) 0.9874(4) 0.13752(18) 0.0356(11) Uani 1 1 d . . . . .
C27 C 1.0539(2) 0.7787(5) 0.24274(16) 0.0498(13) Uani 1 1 d . . . . .
H27A H 1.064115 0.793725 0.277068 0.075 Uiso 1 1 calc R U . . .
H27B H 1.096710 0.765831 0.236777 0.075 Uiso 1 1 calc R U . . .
H27C H 1.024791 0.709424 0.233106 0.075 Uiso 1 1 calc R U . . .
C28 C 0.9652(3) 0.9986(4) 0.08576(17) 0.0446(12) Uani 1 1 d . . . . .
H28A H 0.937569 1.067617 0.072090 0.067 Uiso 1 1 calc R U . . .
H28B H 0.942322 0.929035 0.068270 0.067 Uiso 1 1 calc R U . . .
H28C H 1.010469 1.006420 0.082917 0.067 Uiso 1 1 calc R U . . .
C31 C 1.2337(2) 1.1460(4) 0.09393(15) 0.0338(10) Uani 1 1 d D U . . .
C32 C 1.2295(5) 1.1212(14) 0.0485(3) 0.059(3) Uani 0.630(18) 1 d D U P A 1
H32A H 1.269128 1.093622 0.042972 0.071 Uiso 0.630(18) 1 calc R U P A 1
C33 C 1.1693(6) 1.1348(16) 0.0100(3) 0.067(4) Uani 0.630(18) 1 d D U P A 1
H33A H 1.167192 1.113362 -0.021423 0.081 Uiso 0.630(18) 1 calc R U P A 1
C34 C 1.1121(7) 1.1795(16) 0.0169(4) 0.050(3) Uani 0.630(18) 1 d D U P A 1
H34A H 1.071405 1.193047 -0.009842 0.060 Uiso 0.630(18) 1 calc R U P A 1
C35 C 1.1140(5) 1.2040(9) 0.0617(3) 0.047(2) Uani 0.630(18) 1 d D U P A 1
H35A H 1.073893 1.231195 0.066661 0.056 Uiso 0.630(18) 1 calc R U P A 1
C36 C 1.1740(4) 1.1898(10) 0.1007(3) 0.039(2) Uani 0.630(18) 1 d D U P A 1
H36A H 1.175283 1.209460 0.132056 0.047 Uiso 0.630(18) 1 calc R U P A 1
C32A C 1.2231(9) 1.0588(18) 0.0583(6) 0.057(5) Uani 0.370(18) 1 d D U P A 2
H32B H 1.254474 0.995843 0.063546 0.068 Uiso 0.370(18) 1 calc R U P A 2
C33A C 1.1670(10) 1.064(2) 0.0155(6) 0.064(6) Uani 0.370(18) 1 d D U P A 2
H33B H 1.160354 1.007245 -0.008865 0.077 Uiso 0.370(18) 1 calc R U P A 2
C34A C 1.1222(14) 1.154(2) 0.0094(9) 0.055(6) Uani 0.370(18) 1 d D U P A 2
H34B H 1.083127 1.159261 -0.019174 0.066 Uiso 0.370(18) 1 calc R U P A 2
C35A C 1.1333(11) 1.2341(18) 0.0442(8) 0.069(7) Uani 0.370(18) 1 d D U P A 2
H35B H 1.101070 1.295429 0.040039 0.083 Uiso 0.370(18) 1 calc R U P A 2
C36A C 1.1902(10) 1.2302(15) 0.0858(7) 0.058(6) Uani 0.370(18) 1 d D U P A 2
H36B H 1.197501 1.290884 0.108806 0.070 Uiso 0.370(18) 1 calc R U P A 2
C40 C 1.1972(2) 0.9236(4) 0.15630(15) 0.0296(9) Uani 1 1 d . . . B 1
C41 C 1.3037(2) 1.0495(4) 0.17167(15) 0.0257(9) Uani 1 1 d . . . C 1
C42 C 1.2979(2) 1.1351(4) 0.13668(15) 0.0281(9) Uani 1 1 d . . . C 1
C43 C 1.3531(2) 1.2075(4) 0.14264(16) 0.0353(10) Uani 1 1 d . . . C 1
H43A H 1.350204 1.265183 0.119053 0.042 Uiso 1 1 calc R U . C 1
C44 C 1.4127(2) 1.1976(4) 0.18242(17) 0.0354(10) Uani 1 1 d . . . C 1
H44A H 1.449837 1.249483 0.186400 0.042 Uiso 1 1 calc R U . C 1
C45 C 1.4179(2) 1.1117(4) 0.21632(16) 0.0327(10) Uani 1 1 d . . . C 1
H45A H 1.459230 1.104621 0.243199 0.039 Uiso 1 1 calc R U . C 1
C46 C 1.3642(2) 1.0358(3) 0.21192(15) 0.0255(9) Uani 1 1 d . . . C 1
C51 C 1.3730(2) 0.9419(4) 0.24810(15) 0.0271(9) Uani 1 1 d . . . C 1
C52 C 1.3570(2) 0.8263(4) 0.23418(17) 0.0336(10) Uani 1 1 d . . . C 1
H52A H 1.336514 0.807259 0.201049 0.040 Uiso 1 1 calc R U . C 1
C53 C 1.3707(2) 0.7393(4) 0.26855(19) 0.0417(11) Uani 1 1 d . . . C 1
H53A H 1.360550 0.660449 0.258934 0.050 Uiso 1 1 calc R U . C 1
C54 C 1.3988(2) 0.7663(4) 0.3160(2) 0.0480(13) Uani 1 1 d . . . C 1
H54A H 1.407644 0.706182 0.339415 0.058 Uiso 1 1 calc R U . C 1
C55 C 1.4143(2) 0.8788(5) 0.33044(17) 0.0434(12) Uani 1 1 d . . . C 1
H55A H 1.434099 0.896315 0.363760 0.052 Uiso 1 1 calc R U . C 1
C56 C 1.4014(2) 0.9676(4) 0.29692(17) 0.0351(10) Uani 1 1 d . . . C 1
H56A H 1.411962 1.045900 0.307204 0.042 Uiso 1 1 calc R U . C 1

loop_
_atom_site_aniso_label
_atom_site_aniso_U_11
_atom_site_aniso_U_22
_atom_site_aniso_U_33
_atom_site_aniso_U_23
_atom_site_aniso_U_13
_atom_site_aniso_U_12
Cu4 0.0191(3) 0.0290(3) 0.0283(3) 0.0063(2) 0.0084(2) 0.0049(2)
Cu3 0.0215(3) 0.0299(3) 0.0318(3) 0.0047(2) 0.0138(2) -0.0032(2)
Cu1 0.0199(3) 0.0348(3) 0.0306(3) -0.0033(2) 0.0087(2) -0.0080(2)
Cu2 0.0203(3) 0.0276(3) 0.0305(3) -0.0054(2) 0.0122(2) 0.0003(2)
N10 0.0238(18) 0.0296(17) 0.0247(18) 0.0070(14) 0.0085(14) -0.0003(15)
N11 0.0200(17) 0.0266(17) 0.0242(17) 0.0030(14) 0.0081(14) 0.0041(15)
N12 0.0203(18) 0.0316(17) 0.0305(19) 0.0066(14) 0.0114(15) 0.0033(15)
N4 0.0194(16) 0.0296(16) 0.0297(18) -0.0067(14) 0.0095(14) -0.0040(14)
N5 0.0210(17) 0.0249(17) 0.0284(18) -0.0031(14) 0.0101(14) 0.0010(14)
N6 0.024(2) 0.0276(17) 0.030(2) -0.0032(15) 0.0115(16) -0.0024(16)
N7 0.0250(18) 0.0332(17) 0.0326(19) 0.0059(14) 0.0126(15) -0.0009(15)
N8 0.0186(17) 0.0302(18) 0.0249(18) 0.0000(14) 0.0092(14) -0.0015(14)
N9 0.0166(18) 0.0260(17) 0.0284(19) 0.0025(14) 0.0088(15) -0.0037(15)
N1 0.0229(18) 0.0350(18) 0.032(2) -0.0009(15) 0.0068(15) -0.0033(16)
N2 0.0209(17) 0.032(2) 0.0292(19) 0.0007(14) 0.0090(14) -0.0042(16)
N3 0.0234(19) 0.0345(18) 0.0307(19) -0.0072(15) 0.0141(15) -0.0078(16)
C6 0.033(2) 0.039(2) 0.045(3) -0.017(2) 0.016(2) -0.0048(19)
C7 0.031(2) 0.0283(19) 0.027(2) -0.0050(16) 0.0127(17) -0.0016(17)
C8 0.027(2) 0.030(2) 0.037(2) -0.0035(17) 0.0170(18) 0.0013(17)
C9 0.024(2) 0.028(2) 0.024(2) 0.0027(16) 0.0113(16) 0.0011(17)
C10 0.021(2) 0.032(2) 0.038(2) 0.0017(18) 0.0131(18) 0.0065(18)
C61 0.026(2) 0.0262(19) 0.037(2) -0.0113(17) 0.0155(18) -0.0063(17)
C62 0.036(2) 0.033(2) 0.037(2) -0.0027(19) 0.0079(19) -0.001(2)
C63 0.035(3) 0.049(3) 0.042(3) 0.001(2) 0.002(2) 0.008(2)
C64 0.021(2) 0.061(3) 0.055(3) -0.013(3) 0.003(2) -0.001(2)
C65 0.028(2) 0.049(3) 0.054(3) -0.011(2) 0.020(2) -0.007(2)
C66 0.035(2) 0.031(2) 0.033(2) -0.0093(17) 0.0140(19) -0.0071(19)
C67 0.051(3) 0.045(3) 0.046(3) 0.008(2) 0.016(2) -0.004(2)
C68 0.038(3) 0.043(2) 0.045(3) -0.003(2) 0.022(2) -0.007(2)
C71 0.018(2) 0.0228(19) 0.031(2) -0.0025(16) 0.0112(17) 0.0015(16)
C72 0.028(2) 0.027(2) 0.035(2) 0.0024(17) 0.0142(18) 0.0054(18)
C73 0.035(3) 0.026(2) 0.061(3) 0.000(2) 0.025(2) -0.0022(19)
C74 0.029(3) 0.044(3) 0.063(3) -0.024(2) 0.015(2) -0.008(2)
C75 0.028(2) 0.050(3) 0.037(3) -0.012(2) 0.007(2) 0.007(2)
C76 0.022(2) 0.036(2) 0.030(2) -0.0028(18) 0.0100(18) 0.0047(19)
C77 0.046(3) 0.038(2) 0.041(3) 0.014(2) 0.017(2) 0.006(2)
C78 0.057(3) 0.053(3) 0.031(3) 0.007(2) 0.017(2) 0.007(3)
C81 0.028(2) 0.030(2) 0.037(2) -0.0033(17) 0.0063(18) 0.0039(18)
C82 0.062(3) 0.048(3) 0.051(3) -0.010(2) 0.026(3) -0.005(3)
C83 0.088(4) 0.066(3) 0.041(3) -0.011(2) 0.029(3) 0.002(3)
C84 0.077(4) 0.067(4) 0.041(3) 0.014(3) 0.024(3) 0.002(3)
C85 0.089(4) 0.063(3) 0.053(3) 0.005(3) 0.025(3) -0.026(3)
C86 0.065(3) 0.047(3) 0.047(3) -0.005(2) 0.020(2) -0.012(2)
C90 0.019(2) 0.027(2) 0.029(2) -0.0057(17) 0.0082(18) -0.0052(18)
C91 0.017(2) 0.028(2) 0.033(2) -0.0084(17) 0.0091(17) 0.0006(17)
C92 0.025(2) 0.030(2) 0.039(2) -0.0098(18) 0.0135(18) -0.0060(18)
C93 0.030(2) 0.028(2) 0.065(3) -0.008(2) 0.019(2) 0.0021(18)
C94 0.032(2) 0.037(2) 0.079(4) -0.021(2) 0.035(2) -0.006(2)
C95 0.034(2) 0.046(3) 0.047(3) -0.017(2) 0.025(2) -0.014(2)
C96 0.019(2) 0.037(2) 0.033(2) -0.0134(18) 0.0121(17) -0.0085(18)
C101 0.017(2) 0.056(3) 0.033(2) 0.002(2) 0.0080(18) -0.010(2)
C102 0.038(3) 0.087(4) 0.040(3) -0.001(3) 0.010(2) -0.020(3)
C103 0.040(3) 0.124(6) 0.036(3) 0.026(4) 0.004(2) -0.007(4)
C104 0.032(3) 0.087(4) 0.070(4) 0.039(3) 0.007(3) -0.001(3)
C105 0.025(2) 0.062(3) 0.060(3) 0.023(3) 0.009(2) 0.002(2)
C106 0.021(2) 0.048(3) 0.044(3) 0.010(2) 0.0121(19) -0.002(2)
C6A 0.042(3) 0.034(2) 0.048(3) 0.012(2) 0.013(2) 0.002(2)
C7A 0.029(2) 0.0232(19) 0.028(2) -0.0021(15) 0.0016(17) -0.0016(17)
C8A 0.026(2) 0.0229(18) 0.027(2) -0.0001(16) 0.0046(17) 0.0039(17)
C9A 0.023(2) 0.027(2) 0.024(2) -0.0060(16) 0.0068(17) 0.0016(17)
C10A 0.025(2) 0.034(2) 0.040(3) -0.0010(19) 0.0106(19) 0.006(2)
C161 0.030(2) 0.0261(19) 0.028(2) 0.0039(16) 0.0086(18) -0.0021(17)
C162 0.024(2) 0.037(2) 0.040(3) 0.004(2) 0.010(2) -0.004(2)
C163 0.035(3) 0.058(3) 0.052(3) 0.006(3) 0.016(2) -0.011(3)
C164 0.056(3) 0.066(3) 0.058(3) 0.003(3) 0.041(3) -0.006(3)
C165 0.063(3) 0.053(3) 0.034(2) -0.004(2) 0.026(2) -0.014(3)
C166 0.039(2) 0.036(2) 0.033(2) 0.0039(18) 0.0117(19) -0.0068(19)
C167 0.035(3) 0.062(3) 0.039(3) -0.005(2) 0.006(2) -0.011(3)
C168 0.051(3) 0.048(3) 0.034(2) -0.001(2) 0.008(2) -0.016(2)
C171 0.019(2) 0.0250(19) 0.033(2) 0.0038(17) 0.0112(18) 0.0072(17)
C172 0.024(2) 0.027(2) 0.038(3) 0.0013(18) 0.0076(19) 0.0038(19)
C173 0.032(3) 0.029(2) 0.053(3) 0.000(2) 0.013(2) 0.001(2)
C174 0.037(3) 0.036(2) 0.068(4) 0.021(2) 0.027(3) 0.007(2)
C175 0.032(3) 0.046(3) 0.042(3) 0.019(2) 0.019(2) 0.016(2)
C176 0.026(2) 0.034(2) 0.031(2) 0.0059(18) 0.0092(19) 0.0104(19)
C177 0.050(3) 0.040(3) 0.039(3) -0.011(2) 0.012(2) -0.008(2)
C178 0.048(3) 0.049(3) 0.025(2) -0.003(2) 0.009(2) 0.001(2)
C181 0.019(2) 0.026(2) 0.042(3) 0.0033(18) 0.0130(18) 0.0010(17)
C182 0.025(2) 0.040(2) 0.038(3) 0.0051(19) 0.0073(19) 0.008(2)
C183 0.035(2) 0.044(2) 0.041(3) -0.003(2) 0.007(2) 0.001(2)
C184 0.036(2) 0.049(3) 0.050(3) -0.014(2) 0.019(2) -0.005(2)
C185 0.037(3) 0.031(2) 0.075(4) 0.001(2) 0.033(3) 0.000(2)
C186 0.025(2) 0.033(2) 0.048(3) 0.0101(19) 0.0178(19) 0.0042(18)
C190 0.021(2) 0.033(2) 0.027(2) 0.0075(16) 0.0101(17) -0.0003(18)
C191 0.025(2) 0.027(2) 0.036(2) 0.0093(17) 0.0159(19) 0.0044(18)
C192 0.020(2) 0.031(2) 0.037(2) 0.0121(18) 0.0121(19) 0.0029(18)
C193 0.021(2) 0.032(2) 0.043(3) 0.0063(19) 0.009(2) 0.0063(19)
C194 0.027(2) 0.036(2) 0.053(3) 0.007(2) 0.014(2) 0.012(2)
C195 0.036(3) 0.033(2) 0.044(3) -0.003(2) 0.019(2) -0.001(2)
C196 0.023(2) 0.033(2) 0.034(2) 0.0079(18) 0.0127(18) 0.0027(18)
C201 0.028(2) 0.032(2) 0.036(2) 0.0031(17) 0.0143(19) 0.0027(18)
C202 0.050(3) 0.042(2) 0.044(3) 0.011(2) 0.008(2) -0.005(2)
C203 0.066(4) 0.051(3) 0.040(3) 0.014(2) 0.006(2) 0.001(3)
C204 0.048(3) 0.054(3) 0.030(3) 0.006(2) 0.005(2) 0.004(3)
C205 0.058(3) 0.060(3) 0.045(3) 0.004(3) 0.004(3) -0.027(3)
C206 0.050(3) 0.049(3) 0.045(3) 0.015(2) 0.013(2) -0.001(3)
C1A 0.036(3) 0.046(3) 0.045(3) 0.020(2) 0.009(2) -0.002(2)
C2A 0.027(2) 0.034(2) 0.030(2) 0.0050(17) 0.0115(17) -0.0015(18)
C3A 0.029(2) 0.030(2) 0.029(2) 0.0072(16) 0.0124(18) -0.0055(18)
C4A 0.021(2) 0.033(2) 0.024(2) -0.0048(16) 0.0101(16) -0.0083(17)
C5A 0.024(2) 0.035(2) 0.038(2) 0.0027(18) 0.0133(18) -0.0047(19)
C111 0.021(2) 0.034(2) 0.032(2) 0.0065(17) 0.0096(17) 0.0024(18)
C112 0.028(2) 0.041(2) 0.047(3) 0.002(2) 0.015(2) 0.001(2)
C113 0.032(2) 0.060(3) 0.043(3) 0.000(2) 0.004(2) -0.005(2)
C114 0.023(2) 0.060(3) 0.058(3) 0.013(3) 0.012(2) 0.003(2)
C115 0.033(2) 0.050(3) 0.048(3) 0.007(2) 0.021(2) 0.005(2)
C116 0.024(2) 0.042(2) 0.039(2) 0.0060(19) 0.0174(19) -0.0020(19)
C117 0.044(3) 0.071(4) 0.057(3) -0.022(3) 0.013(2) 0.003(3)
C118 0.043(3) 0.068(3) 0.045(3) -0.008(2) 0.020(2) -0.001(3)
C121 0.020(2) 0.029(2) 0.032(2) 0.0018(17) 0.0109(18) -0.0043(17)
C122 0.027(2) 0.038(2) 0.031(2) 0.0066(19) 0.0097(19) -0.007(2)
C123 0.029(3) 0.056(3) 0.042(3) 0.023(2) 0.007(2) -0.007(2)
C124 0.032(3) 0.034(2) 0.078(4) 0.016(2) 0.021(3) 0.003(2)
C125 0.038(3) 0.030(2) 0.067(3) 0.000(2) 0.024(2) -0.003(2)
C126 0.024(2) 0.030(2) 0.043(3) 0.0007(18) 0.0120(19) -0.0025(18)
C127 0.051(3) 0.065(3) 0.030(3) -0.007(2) 0.012(2) -0.005(3)
C128 0.044(3) 0.046(3) 0.044(3) -0.016(2) 0.011(2) -0.004(2)
C131 0.032(2) 0.0257(19) 0.031(2) -0.0035(16) 0.0115(17) -0.0064(17)
C132 0.084(4) 0.075(3) 0.042(3) 0.018(2) 0.036(3) 0.041(3)
C133 0.106(4) 0.066(3) 0.055(3) 0.009(3) 0.049(3) 0.038(3)
C134 0.075(4) 0.064(3) 0.036(3) -0.009(2) 0.025(3) 0.003(3)
C135 0.065(4) 0.140(6) 0.035(3) 0.020(3) 0.021(3) 0.015(4)
C136 0.055(3) 0.107(5) 0.046(3) 0.020(3) 0.024(3) 0.026(3)
C140 0.026(2) 0.028(2) 0.029(2) 0.0030(17) 0.0102(19) 0.0004(19)
C141 0.019(2) 0.027(2) 0.031(2) 0.0066(17) 0.0129(18) 0.0014(17)
C142 0.024(2) 0.0228(19) 0.030(2) 0.0029(15) 0.0060(16) -0.0021(16)
C143 0.033(2) 0.029(2) 0.048(3) -0.0020(18) 0.0138(19) -0.0074(18)
C144 0.031(2) 0.033(2) 0.058(3) 0.008(2) 0.020(2) -0.0091(19)
C145 0.030(2) 0.037(2) 0.041(2) 0.0102(19) 0.0222(19) 0.0027(19)
C146 0.022(2) 0.028(2) 0.031(2) 0.0042(16) 0.0080(17) 0.0032(17)
C151 0.022(2) 0.040(2) 0.032(2) 0.0018(18) 0.0125(18) 0.0039(18)
C152 0.019(2) 0.041(2) 0.037(2) -0.0064(19) 0.0061(18) -0.0027(19)
C153 0.029(2) 0.039(2) 0.068(4) -0.017(2) 0.017(2) -0.003(2)
C154 0.029(2) 0.075(4) 0.054(3) -0.035(3) 0.010(2) -0.002(3)
C155 0.037(3) 0.072(3) 0.035(2) -0.009(2) 0.010(2) 0.008(2)
C156 0.035(2) 0.053(3) 0.033(2) -0.0002(19) 0.0133(19) 0.009(2)
C1 0.043(3) 0.049(3) 0.064(3) -0.026(2) 0.017(3) -0.011(2)
C2 0.030(2) 0.039(2) 0.030(2) -0.0022(18) 0.0048(18) 0.000(2)
C3 0.025(2) 0.034(2) 0.039(3) -0.0008(19) 0.0033(19) -0.0088(19)
C4 0.024(2) 0.034(2) 0.026(2) 0.0066(17) 0.0039(17) -0.0063(18)
C5 0.027(2) 0.042(2) 0.033(2) -0.0002(19) 0.0127(19) -0.013(2)
C11 0.030(2) 0.035(2) 0.035(2) -0.0065(18) 0.0136(19) -0.0026(19)
C12 0.044(3) 0.066(3) 0.037(3) 0.012(2) 0.016(2) 0.016(2)
C13 0.069(4) 0.087(4) 0.050(3) 0.019(3) 0.038(3) 0.017(3)
C14 0.048(3) 0.066(3) 0.072(4) -0.002(3) 0.039(3) 0.003(3)
C15 0.029(3) 0.053(3) 0.060(3) 0.000(3) 0.016(2) 0.006(2)
C16 0.032(3) 0.042(2) 0.032(3) 0.000(2) 0.008(2) 0.001(2)
C17 0.074(4) 0.124(6) 0.051(3) 0.041(4) 0.027(3) 0.047(4)
C18 0.042(3) 0.066(4) 0.052(3) 0.015(3) 0.008(3) 0.015(3)
C21 0.016(2) 0.042(2) 0.031(2) -0.0039(19) 0.0086(18) -0.0102(19)
C22 0.024(2) 0.050(3) 0.036(3) -0.009(2) 0.012(2) -0.015(2)
C23 0.035(3) 0.060(3) 0.042(3) -0.019(3) 0.020(2) -0.020(3)
C24 0.034(3) 0.056(3) 0.063(4) -0.027(3) 0.023(3) -0.014(3)
C25 0.028(3) 0.040(3) 0.070(4) -0.012(3) 0.015(2) -0.006(2)
C26 0.023(2) 0.038(2) 0.047(3) -0.001(2) 0.014(2) -0.008(2)
C27 0.045(3) 0.069(3) 0.029(2) 0.002(2) 0.005(2) -0.014(3)
C28 0.040(3) 0.045(3) 0.050(3) 0.013(2) 0.018(2) 0.003(2)
C31 0.031(2) 0.043(2) 0.026(2) 0.0022(18) 0.0086(18) -0.0063(19)
C32 0.041(4) 0.107(9) 0.032(4) -0.002(5) 0.018(3) 0.002(6)
C33 0.054(6) 0.117(11) 0.025(4) -0.007(6) 0.006(4) -0.005(7)
C34 0.040(5) 0.068(8) 0.031(5) 0.000(5) -0.001(4) -0.008(5)
C35 0.040(4) 0.060(5) 0.034(4) -0.002(4) 0.004(3) 0.009(4)
C36 0.040(4) 0.049(5) 0.024(4) -0.002(3) 0.004(3) 0.008(4)
C32A 0.049(9) 0.070(11) 0.042(9) -0.011(8) 0.006(7) 0.025(9)
C33A 0.060(10) 0.072(11) 0.044(9) -0.024(9) -0.004(7) 0.018(10)
C34A 0.057(12) 0.067(13) 0.033(9) -0.006(7) 0.005(9) 0.010(9)
C35A 0.063(11) 0.056(10) 0.061(12) -0.015(9) -0.014(9) 0.020(9)
C36A 0.064(11) 0.030(7) 0.061(11) -0.002(7) -0.003(8) 0.023(7)
C40 0.028(2) 0.035(2) 0.028(2) -0.0041(17) 0.0126(18) 0.0006(19)
C41 0.019(2) 0.031(2) 0.030(2) -0.0088(17) 0.0123(18) -0.0088(17)
C42 0.027(2) 0.029(2) 0.031(2) -0.0038(17) 0.0130(18) -0.0037(18)
C43 0.030(2) 0.035(2) 0.042(3) 0.0006(19) 0.015(2) -0.009(2)
C44 0.028(2) 0.029(2) 0.050(3) 0.003(2) 0.015(2) -0.0084(19)
C45 0.023(2) 0.033(2) 0.040(3) -0.0047(19) 0.009(2) -0.0051(19)
C46 0.025(2) 0.028(2) 0.029(2) -0.0042(16) 0.0156(18) -0.0022(18)
C51 0.017(2) 0.036(2) 0.030(2) -0.0022(17) 0.0092(17) -0.0015(18)
C52 0.029(2) 0.034(2) 0.046(3) -0.0024(19) 0.0222(19) -0.0037(19)
C53 0.039(3) 0.033(2) 0.064(3) 0.005(2) 0.032(2) -0.002(2)
C54 0.039(3) 0.043(3) 0.068(4) 0.023(2) 0.027(3) 0.008(2)
C55 0.032(2) 0.059(3) 0.037(3) 0.007(2) 0.009(2) -0.002(2)
C56 0.029(2) 0.033(2) 0.042(3) -0.0009(19) 0.012(2) 0.000(2)

loop_
_atom_type_symbol
_atom_type_description
_atom_type_scat_dispersion_real
_atom_type_scat_dispersion_imag
_atom_type_scat_source
C C 0.0033 0.0016 'International Tables Vol C Tables 4.2.6.8 and 6.1.1.4'
H H 0.0000 0.0000 'International Tables Vol C Tables 4.2.6.8 and 6.1.1.4'
N N 0.0061 0.0033 'International Tables Vol C Tables 4.2.6.8 and 6.1.1.4'
Cu Cu 0.3201 1.2651 'International Tables Vol C Tables 4.2.6.8 and 6.1.1.4'

loop_
_geom_angle_atom_site_label_1
_geom_angle_atom_site_label_2
_geom_angle_atom_site_label_3
_geom_angle
_geom_angle_site_symmetry_1
_geom_angle_site_symmetry_3
_geom_angle_publ_flag
C190 Cu4 N11 141.22(16) . . ?
C190 Cu4 N10 121.89(16) . . ?
N11 Cu4 N10 96.89(14) . . ?
C140 Cu3 N8 143.25(17) . . ?
C140 Cu3 N7 118.93(16) . . ?
N8 Cu3 N7 97.79(14) . . ?
C40 Cu1 N2 142.70(17) . . ?
C40 Cu1 N1 120.45(17) . . ?
N2 Cu1 N1 96.85(15) . . ?
C90 Cu2 N5 143.03(16) . . ?
C90 Cu2 N4 119.19(15) . . ?
N5 Cu2 N4 97.76(14) . . ?
C7A N10 C161 119.4(3) . . ?
C7A N10 Cu4 122.2(3) . . ?
C161 N10 Cu4 118.4(3) . . ?
C9A N11 C171 118.0(3) . . ?
C9A N11 Cu4 122.7(3) . . ?
C171 N11 Cu4 119.1(2) . . ?
C190 N12 C191 170.6(4) . . ?
C7 N4 C61 119.6(3) . . ?
C7 N4 Cu2 122.5(3) . . ?
C61 N4 Cu2 117.6(3) . . ?
C9 N5 C71 117.2(3) . . ?
C9 N5 Cu2 122.4(3) . . ?
C71 N5 Cu2 120.2(3) . . ?
C90 N6 C91 175.1(4) . . ?
C2A N7 C111 119.1(3) . . ?
C2A N7 Cu3 122.1(3) . . ?
C111 N7 Cu3 118.5(3) . . ?
C4A N8 C121 118.5(3) . . ?
C4A N8 Cu3 122.1(3) . . ?
C121 N8 Cu3 119.3(3) . . ?
C140 N9 C141 172.5(4) . . ?
C2 N1 C11 119.3(4) . . ?
C2 N1 Cu1 123.2(3) . . ?
C11 N1 Cu1 117.5(3) . . ?
C4 N2 C21 117.5(3) . . ?
C4 N2 Cu1 123.3(3) . . ?
C21 N2 Cu1 119.1(3) . . ?
C40 N3 C41 173.2(4) . . ?
N4 C7 C8 123.5(4) . . ?
N4 C7 C6 120.9(4) . . ?
C8 C7 C6 115.7(4) . . ?
C9 C8 C7 129.0(4) . . ?
N5 C9 C8 123.9(4) . . ?
N5 C9 C10 119.5(4) . . ?
C8 C9 C10 116.6(4) . . ?
C62 C61 C66 120.0(4) . . ?
C62 C61 N4 120.6(4) . . ?
C66 C61 N4 119.3(4) . . ?
C63 C62 C61 118.8(4) . . ?
C63 C62 C67 121.5(4) . . ?
C61 C62 C67 119.7(4) . . ?
C64 C63 C62 121.4(4) . . ?
C65 C64 C63 120.2(4) . . ?
C64 C65 C66 121.0(5) . . ?
C65 C66 C61 118.6(4) . . ?
C65 C66 C68 121.3(4) . . ?
C61 C66 C68 120.1(4) . . ?
C72 C71 C76 120.5(4) . . ?
C72 C71 N5 119.4(4) . . ?
C76 C71 N5 120.1(4) . . ?
C73 C72 C71 119.1(4) . . ?
C73 C72 C77 120.6(4) . . ?
C71 C72 C77 120.3(4) . . ?
C72 C73 C74 121.3(4) . . ?
C75 C74 C73 119.5(4) . . ?
C74 C75 C76 121.6(5) . . ?
C75 C76 C71 117.9(4) . . ?
C75 C76 C78 121.3(4) . . ?
C71 C76 C78 120.8(4) . . ?
C86 C81 C82 119.0(5) . . ?
C86 C81 C92 119.2(4) . . ?
C82 C81 C92 121.7(4) . . ?
C81 C82 C83 119.1(5) . . ?
C84 C83 C82 122.0(5) . . ?
C83 C84 C85 119.0(5) . . ?
C86 C85 C84 119.3(5) . . ?
C81 C86 C85 121.3(5) . . ?
N6 C90 Cu2 171.2(4) . . ?
C92 C91 C96 123.1(4) . . ?
C92 C91 N6 117.5(4) . . ?
C96 C91 N6 119.4(4) . . ?
C93 C92 C91 117.3(4) . . ?
C93 C92 C81 119.6(4) . . ?
C91 C92 C81 123.1(4) . . ?
C94 C93 C92 121.1(4) . . ?
C93 C94 C95 120.3(4) . . ?
C94 C95 C96 121.2(5) . . ?
C91 C96 C95 116.9(4) . . ?
C91 C96 C101 123.9(4) . . ?
C95 C96 C101 119.2(4) . . ?
C106 C101 C102 117.2(5) . . ?
C106 C101 C96 122.4(4) . . ?
C102 C101 C96 120.3(5) . . ?
C103 C102 C101 120.0(6) . . ?
C104 C103 C102 121.8(5) . . ?
C105 C104 C103 118.4(5) . . ?
C104 C105 C106 120.7(6) . . ?
C105 C106 C101 121.8(5) . . ?
N10 C7A C8A 123.6(4) . . ?
N10 C7A C6A 119.8(4) . . ?
C8A C7A C6A 116.6(4) . . ?
C9A C8A C7A 128.9(4) . . ?
N11 C9A C8A 124.0(4) . . ?
N11 C9A C10A 119.6(4) . . ?
C8A C9A C10A 116.4(4) . . ?
C166 C161 C162 120.7(4) . . ?
C166 C161 N10 119.3(4) . . ?
C162 C161 N10 120.0(4) . . ?
C163 C162 C161 118.0(4) . . ?
C163 C162 C167 121.8(4) . . ?
C161 C162 C167 120.2(4) . . ?
C164 C163 C162 121.9(5) . . ?
C163 C164 C165 119.5(5) . . ?
C166 C165 C164 121.0(4) . . ?
C165 C166 C161 118.9(4) . . ?
C165 C166 C168 121.2(4) . . ?
C161 C166 C168 119.8(4) . . ?
C176 C171 C172 120.5(4) . . ?
C176 C171 N11 120.0(4) . . ?
C172 C171 N11 119.4(4) . . ?
C173 C172 C171 119.3(4) . . ?
C173 C172 C177 121.0(4) . . ?
C171 C172 C177 119.7(4) . . ?
C174 C173 C172 120.8(4) . . ?
C173 C174 C175 120.1(4) . . ?
C176 C175 C174 120.6(5) . . ?
C175 C176 C171 118.7(4) . . ?
C175 C176 C178 120.2(4) . . ?
C171 C176 C178 121.0(4) . . ?
C182 C181 C186 119.2(4) . . ?
C182 C181 C192 120.0(4) . . ?
C186 C181 C192 120.7(4) . . ?
C181 C182 C183 120.7(4) . . ?
C182 C183 C184 120.1(5) . . ?
C185 C184 C183 119.2(5) . . ?
C184 C185 C186 120.9(4) . . ?
C185 C186 C181 119.9(4) . . ?
N12 C190 Cu4 174.2(4) . . ?
C196 C191 C192 123.9(4) . . ?
C196 C191 N12 116.6(4) . . ?
C192 C191 N12 119.4(4) . . ?
C191 C192 C193 115.8(4) . . ?
C191 C192 C181 125.3(4) . . ?
C193 C192 C181 118.9(4) . . ?
C194 C193 C192 122.1(4) . . ?
C193 C194 C195 120.2(4) . . ?
C194 C195 C196 120.5(4) . . ?
C191 C196 C195 117.5(4) . . ?
C191 C196 C201 123.3(4) . . ?
C195 C196 C201 119.2(4) . . ?
C206 C201 C202 118.9(4) . . ?
C206 C201 C196 121.3(4) . . ?
C202 C201 C196 119.8(4) . . ?
C203 C202 C201 119.9(5) . . ?
C204 C203 C202 120.5(5) . . ?
C205 C204 C203 119.3(5) . . ?
C204 C205 C206 120.9(5) . . ?
C201 C206 C205 120.5(5) . . ?
N7 C2A C3A 123.8(4) . . ?
N7 C2A C1A 118.9(4) . . ?
C3A C2A C1A 117.2(4) . . ?
C2A C3A C4A 128.7(4) . . ?
N8 C4A C3A 124.6(4) . . ?
N8 C4A C5A 119.3(4) . . ?
C3A C4A C5A 116.0(4) . . ?
C112 C111 C116 122.4(4) . . ?
C112 C111 N7 118.6(4) . . ?
C116 C111 N7 118.9(4) . . ?
C111 C112 C113 117.5(4) . . ?
C111 C112 C117 121.5(4) . . ?
C113 C112 C117 121.0(5) . . ?
C114 C113 C112 121.4(5) . . ?
C115 C114 C113 118.8(4) . . ?
C114 C115 C116 122.2(5) . . ?
C115 C116 C111 117.6(4) . . ?
C115 C116 C118 120.3(4) . . ?
C111 C116 C118 122.0(4) . . ?
C122 C121 C126 120.8(4) . . ?
C122 C121 N8 120.4(4) . . ?
C126 C121 N8 118.8(4) . . ?
C123 C122 C121 118.4(4) . . ?
C123 C122 C127 121.3(4) . . ?
C121 C122 C127 120.3(4) . . ?
C124 C123 C122 121.5(5) . . ?
C125 C124 C123 119.3(5) . . ?
C124 C125 C126 121.1(5) . . ?
C125 C126 C121 118.8(4) . . ?
C125 C126 C128 120.5(4) . . ?
C121 C126 C128 120.6(4) . . ?
C136 C131 C132 117.0(4) . . ?
C136 C131 C142 122.0(4) . . ?
C132 C131 C142 121.0(4) . . ?
C131 C132 C133 120.8(5) . . ?
C134 C133 C132 119.9(5) . . ?
C135 C134 C133 119.2(5) . . ?
C134 C135 C136 120.9(5) . . ?
C131 C136 C135 122.0(5) . . ?
N9 C140 Cu3 171.9(4) . . ?
N9 C141 C146 120.5(4) . . ?
N9 C141 C142 116.8(4) . . ?
C146 C141 C142 122.7(4) . . ?
C143 C142 C141 117.5(4) . . ?
C143 C142 C131 120.9(4) . . ?
C141 C142 C131 121.6(4) . . ?
C144 C143 C142 121.2(4) . . ?
C145 C144 C143 119.9(4) . . ?
C144 C145 C146 122.0(4) . . ?
C145 C146 C141 116.7(4) . . ?
C145 C146 C151 119.8(4) . . ?
C141 C146 C151 123.4(4) . . ?
C156 C151 C152 119.2(4) . . ?
C156 C151 C146 119.3(4) . . ?
C152 C151 C146 121.4(4) . . ?
C153 C152 C151 119.2(4) . . ?
C154 C153 C152 120.5(5) . . ?
C155 C154 C153 120.2(5) . . ?
C156 C155 C154 120.1(5) . . ?
C155 C156 C151 120.8(5) . . ?
N1 C2 C3 123.6(4) . . ?
N1 C2 C1 120.0(4) . . ?
C3 C2 C1 116.4(4) . . ?
C2 C3 C4 128.4(4) . . ?
N2 C4 C3 123.6(4) . . ?
N2 C4 C5 120.0(4) . . ?
C3 C4 C5 116.4(4) . . ?
C16 C11 C12 120.4(4) . . ?
C16 C11 N1 120.1(4) . . ?
C12 C11 N1 119.4(4) . . ?
C13 C12 C11 118.2(5) . . ?
C13 C12 C17 121.6(5) . . ?
C11 C12 C17 120.2(4) . . ?
C14 C13 C12 121.4(5) . . ?
C15 C14 C13 119.7(5) . . ?
C14 C15 C16 121.0(5) . . ?
C15 C16 C11 119.2(4) . . ?
C15 C16 C18 121.2(5) . . ?
C11 C16 C18 119.6(4) . . ?
C22 C21 C26 121.0(4) . . ?
C22 C21 N2 119.9(4) . . ?
C26 C21 N2 119.1(4) . . ?
C23 C22 C21 118.3(5) . . ?
C23 C22 C27 121.3(4) . . ?
C21 C22 C27 120.3(4) . . ?
C24 C23 C22 121.9(5) . . ?
C23 C24 C25 119.5(5) . . ?
C24 C25 C26 121.4(5) . . ?
C25 C26 C21 117.9(5) . . ?
C25 C26 C28 121.3(5) . . ?
C21 C26 C28 120.8(4) . . ?
C36A C31 C32A 118.3(10) . . ?
C32 C31 C36 117.5(6) . . ?
C32 C31 C42 123.8(6) . . ?
C36 C31 C42 118.6(5) . . ?
C31 C32 C33 121.7(8) . . ?
C34 C33 C32 120.1(9) . . ?
C35 C34 C33 119.9(9) . . ?
C34 C35 C36 120.4(8) . . ?
C35 C36 C31 120.3(7) . . ?
C33A C32A C31 120.6(12) . . ?
C34A C33A C32A 118.4(14) . . ?
C35A C34A C33A 119.5(17) . . ?
C34A C35A C36A 121.8(15) . . ?
C31 C36A C35A 121.3(13) . . ?
N3 C40 Cu1 172.7(4) . . ?
N3 C41 C42 118.0(4) . . ?
N3 C41 C46 120.4(4) . . ?
C42 C41 C46 121.7(4) . . ?
C43 C42 C41 118.4(4) . . ?
C43 C42 C31 121.2(4) . . ?
C41 C42 C31 120.5(4) . . ?
C42 C43 C44 121.2(4) . . ?
C45 C44 C43 119.7(4) . . ?
C44 C45 C46 121.5(4) . . ?
C45 C46 C41 117.5(4) . . ?
C45 C46 C51 119.7(4) . . ?
C41 C46 C51 122.8(4) . . ?
C56 C51 C52 118.7(4) . . ?
C56 C51 C46 119.9(4) . . ?
C52 C51 C46 121.3(4) . . ?
C53 C52 C51 120.1(4) . . ?
C54 C53 C52 120.1(5) . . ?
C53 C54 C55 120.7(5) . . ?
C54 C55 C56 120.5(5) . . ?
C55 C56 C51 119.8(4) . . ?

loop_
_geom_bond_atom_site_label_1
_geom_bond_atom_site_label_2
_geom_bond_distance
_geom_bond_site_symmetry_2
_geom_bond_publ_flag
Cu4 C190 1.818(4) . ?
Cu4 N11 1.934(3) . ?
Cu4 N10 1.962(3) . ?
Cu3 C140 1.825(4) . ?
Cu3 N8 1.926(3) . ?
Cu3 N7 1.954(3) . ?
Cu1 C40 1.814(4) . ?
Cu1 N2 1.925(3) . ?
Cu1 N1 1.943(4) . ?
Cu2 C90 1.815(4) . ?
Cu2 N5 1.923(3) . ?
Cu2 N4 1.959(3) . ?
N10 C7A 1.319(5) . ?
N10 C161 1.418(5) . ?
N11 C9A 1.331(5) . ?
N11 C171 1.430(5) . ?
N12 C190 1.161(5) . ?
N12 C191 1.415(5) . ?
N4 C7 1.318(5) . ?
N4 C61 1.417(5) . ?
N5 C9 1.337(5) . ?
N5 C71 1.431(5) . ?
N6 C90 1.158(5) . ?
N6 C91 1.410(5) . ?
N7 C2A 1.330(5) . ?
N7 C111 1.447(5) . ?
N8 C4A 1.327(5) . ?
N8 C121 1.429(5) . ?
N9 C140 1.156(5) . ?
N9 C141 1.393(5) . ?
N1 C2 1.324(5) . ?
N1 C11 1.436(5) . ?
N2 C4 1.327(5) . ?
N2 C21 1.428(5) . ?
N3 C40 1.165(5) . ?
N3 C41 1.391(5) . ?
C6 C7 1.506(6) . ?
C7 C8 1.407(6) . ?
C8 C9 1.403(6) . ?
C9 C10 1.515(5) . ?
C61 C62 1.399(6) . ?
C61 C66 1.410(6) . ?
C62 C63 1.398(6) . ?
C62 C67 1.500(6) . ?
C63 C64 1.367(7) . ?
C64 C65 1.367(7) . ?
C65 C66 1.405(6) . ?
C66 C68 1.501(6) . ?
C71 C72 1.398(6) . ?
C71 C76 1.406(6) . ?
C72 C73 1.377(6) . ?
C72 C77 1.509(6) . ?
C73 C74 1.377(7) . ?
C74 C75 1.373(7) . ?
C75 C76 1.392(6) . ?
C76 C78 1.499(6) . ?
C81 C86 1.371(6) . ?
C81 C82 1.385(6) . ?
C81 C92 1.478(6) . ?
C82 C83 1.402(7) . ?
C83 C84 1.337(8) . ?
C84 C85 1.403(8) . ?
C85 C86 1.387(7) . ?
C91 C92 1.393(6) . ?
C91 C96 1.395(6) . ?
C92 C93 1.392(6) . ?
C93 C94 1.373(7) . ?
C94 C95 1.376(7) . ?
C95 C96 1.396(6) . ?
C96 C101 1.475(6) . ?
C101 C106 1.389(7) . ?
C101 C102 1.400(7) . ?
C102 C103 1.392(9) . ?
C103 C104 1.375(9) . ?
C104 C105 1.371(8) . ?
C105 C106 1.386(7) . ?
C6A C7A 1.517(6) . ?
C7A C8A 1.407(6) . ?
C8A C9A 1.393(6) . ?
C9A C10A 1.511(5) . ?
C161 C166 1.399(6) . ?
C161 C162 1.402(6) . ?
C162 C163 1.390(7) . ?
C162 C167 1.496(6) . ?
C163 C164 1.367(7) . ?
C164 C165 1.383(7) . ?
C165 C166 1.382(6) . ?
C166 C168 1.513(6) . ?
C171 C176 1.394(6) . ?
C171 C172 1.397(6) . ?
C172 C173 1.385(6) . ?
C172 C177 1.515(6) . ?
C173 C174 1.368(7) . ?
C174 C175 1.389(7) . ?
C175 C176 1.389(6) . ?
C176 C178 1.509(6) . ?
C181 C182 1.377(6) . ?
C181 C186 1.406(6) . ?
C181 C192 1.484(6) . ?
C182 C183 1.383(6) . ?
C183 C184 1.403(7) . ?
C184 C185 1.375(7) . ?
C185 C186 1.382(7) . ?
C191 C196 1.388(6) . ?
C191 C192 1.394(6) . ?
C192 C193 1.404(6) . ?
C193 C194 1.374(6) . ?
C194 C195 1.382(6) . ?
C195 C196 1.400(6) . ?
C196 C201 1.484(6) . ?
C201 C206 1.356(6) . ?
C201 C202 1.401(6) . ?
C202 C203 1.382(7) . ?
C203 C204 1.380(7) . ?
C204 C205 1.351(7) . ?
C205 C206 1.399(7) . ?
C1A C2A 1.524(6) . ?
C2A C3A 1.393(6) . ?
C3A C4A 1.402(6) . ?
C4A C5A 1.514(5) . ?
C111 C112 1.390(6) . ?
C111 C116 1.391(6) . ?
C112 C113 1.392(6) . ?
C112 C117 1.500(7) . ?
C113 C114 1.389(7) . ?
C114 C115 1.373(7) . ?
C115 C116 1.383(6) . ?
C116 C118 1.491(6) . ?
C121 C122 1.399(6) . ?
C121 C126 1.399(6) . ?
C122 C123 1.391(7) . ?
C122 C127 1.492(7) . ?
C123 C124 1.384(7) . ?
C124 C125 1.381(7) . ?
C125 C126 1.390(6) . ?
C126 C128 1.505(6) . ?
C131 C136 1.346(6) . ?
C131 C132 1.386(6) . ?
C131 C142 1.488(6) . ?
C132 C133 1.392(6) . ?
C133 C134 1.366(7) . ?
C134 C135 1.331(8) . ?
C135 C136 1.384(8) . ?
C141 C146 1.397(6) . ?
C141 C142 1.408(6) . ?
C142 C143 1.390(6) . ?
C143 C144 1.379(6) . ?
C144 C145 1.378(6) . ?
C145 C146 1.396(6) . ?
C146 C151 1.485(6) . ?
C151 C156 1.396(6) . ?
C151 C152 1.399(6) . ?
C152 C153 1.390(6) . ?
C153 C154 1.383(7) . ?
C154 C155 1.377(8) . ?
C155 C156 1.367(7) . ?
C1 C2 1.517(6) . ?
C2 C3 1.395(6) . ?
C3 C4 1.406(6) . ?
C4 C5 1.516(6) . ?
C11 C16 1.394(6) . ?
C11 C12 1.398(6) . ?
C12 C13 1.387(7) . ?
C12 C17 1.513(7) . ?
C13 C14 1.372(7) . ?
C14 C15 1.368(7) . ?
C15 C16 1.379(6) . ?
C16 C18 1.513(7) . ?
C21 C22 1.404(6) . ?
C21 C26 1.407(6) . ?
C22 C23 1.389(7) . ?
C22 C27 1.508(7) . ?
C23 C24 1.367(8) . ?
C24 C25 1.387(7) . ?
C25 C26 1.396(7) . ?
C26 C28 1.492(7) . ?
C31 C36A 1.289(12) . ?
C31 C32 1.350(9) . ?
C31 C32A 1.417(13) . ?
C31 C36 1.418(8) . ?
C31 C42 1.491(6) . ?
C32 C33 1.380(11) . ?
C33 C34 1.376(13) . ?
C34 C35 1.346(12) . ?
C35 C36 1.383(9) . ?
C32A C33A 1.394(15) . ?
C33A C34A 1.355(16) . ?
C34A C35A 1.342(16) . ?
C35A C36A 1.381(15) . ?
C41 C42 1.403(6) . ?
C41 C46 1.409(6) . ?
C42 C43 1.379(6) . ?
C43 C44 1.387(6) . ?
C44 C45 1.385(6) . ?
C45 C46 1.389(6) . ?
C46 C51 1.487(6) . ?
C51 C56 1.391(6) . ?
C51 C52 1.395(6) . ?
C52 C53 1.384(6) . ?
C53 C54 1.358(7) . ?
C54 C55 1.363(7) . ?
C55 C56 1.384(6) . ?
